data_4117511
loop_
_publ_author_name
'Marius V. C\^ampian'
'Robin N. Perutz'
'Barbara Procacci'
'Robert J. Thatcher'
'Olga Torres'
'Adrian C. Whitwood'

_publ_contact_author_address
;Department of Chemistry,
University of York,
Heslington,
York
YO10 5DD
UK
;
_publ_contact_author_email robin.perutz@york.ac.uk
_publ_contact_author_fax '+44 1904 432516'
_publ_contact_author_name 'Professor Robin N Perutz'
_publ_contact_author_phone '+44 1904 432549'
_publ_section_title
;
 Selective Photochemistry at Stereogenic Metal and Ligand Centers of
 cis-[Ru(diphosphine)2(H)2]: Preparative, NMR, Solid State, and Laser
 Flash Studies
;
_journal_name_full 'Journal of the American Chemical Society'
_journal_page_first 3480
_journal_page_last 3497
_journal_paper_doi 10.1021/ja210568t
_journal_volume 134
_journal_year 2012
_chemical_absolute_configuration ad
_chemical_formula_moiety 'C34 H64 P4 Ru Si'
_chemical_formula_sum 'C34 H64 P4 Ru Si'
_chemical_formula_weight 725.89
_chemical_name_systematic
;
 ? 
;
_space_group_crystal_system orthorhombic
_space_group_IT_number 19
_space_group_name_Hall 'P 2ac 2ab'
_space_group_name_H-M_alt 'P 21 21 21'
_symmetry_space_group_name_Hall 'P 2ac 2ab'
_symmetry_space_group_name_H-M 'P 21 21 21'
_atom_sites_solution_hydrogens geom
_atom_sites_solution_primary direct
_atom_sites_solution_secondary difmap
_audit_creation_date 2011-10-18
_audit_creation_method
;
  Olex2 1.1
  (compiled 2011.09.07 svn.r1971, GUI svn.r3853)
;
_cell_angle_alpha 90.00
_cell_angle_beta 90.00
_cell_angle_gamma 90.00
_cell_formula_units_Z 4
_cell_length_a 10.8954(6)
_cell_length_b 18.2414(9)
_cell_length_c 18.2696(9)
_cell_measurement_reflns_used 12524
_cell_measurement_temperature 110.0(2)
_cell_measurement_theta_max 27.4200
_cell_measurement_theta_min 2.9067
_cell_volume 3631.0(3)
_computing_cell_refinement
;
CrysAlisPro, Oxford Diffraction Ltd.,
Version 1.171.34.40 (release 27-08-2010 CrysAlis171 .NET)
(compiled Aug 27 2010,11:50:40)
;
_computing_data_collection
;
CrysAlisPro, Oxford Diffraction Ltd.,
Version 1.171.34.40 (release 27-08-2010 CrysAlis171 .NET)
(compiled Aug 27 2010,11:50:40)
;
_computing_data_reduction
;
CrysAlisPro, Oxford Diffraction Ltd.,
Version 1.171.34.40 (release 27-08-2010 CrysAlis171 .NET)
(compiled Aug 27 2010,11:50:40)
;
_computing_molecular_graphics
;
O. V. Dolomanov, L. J. Bourhis, R. J. Gildea, J. A. K. Howard and H. Puschmann,
OLEX2: a complete structure solution, refinement and analysis program.
J. Appl. Cryst. (2009). 42, 339-341.
;
_computing_publication_material
;
O. V. Dolomanov, L. J. Bourhis, R. J. Gildea, J. A. K. Howard and H. Puschmann,
OLEX2: a complete structure solution, refinement and analysis program.
J. Appl. Cryst. (2009). 42, 339-341.
;
_computing_structure_refinement
;
olex2.refine (L.J. Bourhis, O.V. Dolomanov, R.J. Gildea, J.A.K. Howard,
H. Puschmann, in preparation, 2011)
;
_computing_structure_solution 'SHELXS-97 (Sheldrick, 1990)'
_diffrn_ambient_temperature 110.0(2)
_diffrn_detector_area_resol_mean 16.1450
_diffrn_measured_fraction_theta_full 0.990
_diffrn_measured_fraction_theta_max 0.990
_diffrn_measurement_details
;
  1 omega  -54.00  -25.00   1.0000   50.0000
omega____ theta____ kappa____ phi______ frames
    -      -19.9830   96.0000  157.0000 29

  2 omega  -90.00   -9.00   1.0000   50.0000
omega____ theta____ kappa____ phi______ frames
    -      -19.9830  -77.0000   60.0000 81

  3 omega  -40.00   -7.00   1.0000   50.0000
omega____ theta____ kappa____ phi______ frames
    -      -17.6138   77.0000   30.0000 33

  4 omega   -7.00   20.00   1.0000   50.0000
omega____ theta____ kappa____ phi______ frames
    -       18.8638   77.0000    0.0000 27

  5 omega   13.00   44.00   1.0000   50.0000
omega____ theta____ kappa____ phi______ frames
    -       18.8638   77.0000  150.0000 31

  6 omega    8.00   85.00   1.0000   50.0000
omega____ theta____ kappa____ phi______ frames
    -       18.8638   77.0000 -150.0000 77
;
_diffrn_measurement_device_type 'SuperNova, Single source at offset), Eos'
_diffrn_measurement_method '\w scans'
_diffrn_orient_matrix_UB_11 -0.0621651000
_diffrn_orient_matrix_UB_12 0.0081251000
_diffrn_orient_matrix_UB_13 -0.0079969000
_diffrn_orient_matrix_UB_21 -0.0074646000
_diffrn_orient_matrix_UB_22 -0.0353563000
_diffrn_orient_matrix_UB_23 -0.0154743000
_diffrn_orient_matrix_UB_31 -0.0176540000
_diffrn_orient_matrix_UB_32 -0.0138825000
_diffrn_orient_matrix_UB_33 0.0347740000
_diffrn_radiation_monochromator mirror
_diffrn_radiation_type 'Mo K\a'
_diffrn_radiation_wavelength 0.7107
_diffrn_reflns_av_R_equivalents 0.0282
_diffrn_reflns_av_unetI/netI 0.0607
_diffrn_reflns_limit_h_max 14
_diffrn_reflns_limit_h_min -14
_diffrn_reflns_limit_k_max 23
_diffrn_reflns_limit_k_min -22
_diffrn_reflns_limit_l_max 23
_diffrn_reflns_limit_l_min -23
_diffrn_reflns_number 20656
_diffrn_reflns_theta_full 27.48
_diffrn_reflns_theta_max 27.4200
_diffrn_reflns_theta_min 2.9067
_diffrn_source 'SuperNova (Mo) X-ray Source'
_exptl_absorpt_coefficient_mu 0.663
_exptl_absorpt_correction_T_max 1.00000
_exptl_absorpt_correction_T_min 0.94453
_exptl_absorpt_correction_type multi-scan
_exptl_absorpt_process_details
;
CrysAlisPro, Oxford Diffraction Ltd.,
Version 1.171.34.40 (release 27-08-2010 CrysAlis171 .NET)
(compiled Aug 27 2010,11:50:40)
empirical absorption correction using spherical harmonics,
 implemented in SCALE3 ABSPACK scaling algorithm.
;
_exptl_crystal_colour 'clear yellow'
_exptl_crystal_colour_lustre clear
_exptl_crystal_colour_modifier
;
;
_exptl_crystal_colour_primary yellow
_exptl_crystal_density_diffrn 1.328
_exptl_crystal_description needle
_exptl_crystal_F_000 1544
_exptl_crystal_size_max 0.1797
_exptl_crystal_size_mid 0.0986
_exptl_crystal_size_min 0.0367
_refine_diff_density_max 0.383
_refine_diff_density_min -0.267
_refine_diff_density_rms 0.058
_refine_ls_abs_structure_details 'Flack H D (1983), Acta Cryst. A39, 876-881'
_refine_ls_abs_structure_Flack -0.025(18)
_refine_ls_extinction_method none
_refine_ls_goodness_of_fit_ref 1.049
_refine_ls_hydrogen_treatment mixed
_refine_ls_matrix_type full
_refine_ls_number_parameters 379
_refine_ls_number_reflns 8153
_refine_ls_number_restraints 0
_refine_ls_restrained_S_all 1.049
_refine_ls_R_factor_all 0.0310
_refine_ls_R_factor_gt 0.0275
_refine_ls_shift/su_max 0.001
_refine_ls_shift/su_mean 0.000
_refine_ls_structure_factor_coef Fsqd
_refine_ls_weighting_details 'calc w=1/[\s^2^(Fo^2^)+(0.0213P)^2^+1.0241P] where P=(Fo^2^+2Fc^2^)/3'
_refine_ls_weighting_scheme calc
_refine_ls_wR_factor_gt 0.0561
_refine_ls_wR_factor_ref 0.0578
_reflns_number_gt 7680
_reflns_number_total 8153
_reflns_threshold_expression >2sigma(I)
_cod_data_source_file ja210568t_si_002_05.cif
_cod_data_source_block L-R,R-Ru1(PhSiH2)(H)
_cod_database_code 4117511

loop_
_space_group_symop_id
_space_group_symop_operation_xyz
1 'x, y, z'
2 '-x+1/2, -y, z+1/2'
3 'x+1/2, -y+1/2, -z'
4 '-x, y+1/2, -z+1/2'

loop_
_atom_site_label
_atom_site_type_symbol
_atom_site_fract_x
_atom_site_fract_y
_atom_site_fract_z
_atom_site_U_iso_or_equiv
_atom_site_adp_type
_atom_site_occupancy
_atom_site_symmetry_multiplicity
_atom_site_calc_flag
_atom_site_refinement_flags
Ru1 Ru 0.066708(16) 0.936352(9) 0.205834(9) 0.01374(5) Uani 1 1 d .
P1 P 0.17379(6) 1.04452(3) 0.17882(4) 0.02112(14) Uani 1 1 d .
P2 P -0.09798(6) 1.01549(4) 0.21397(4) 0.02634(15) Uani 1 1 d .
P3 P 0.22949(6) 0.85731(3) 0.21983(3) 0.01764(13) Uani 1 1 d .
P4 P 0.03392(5) 0.87440(3) 0.09469(3) 0.01651(13) Uani 1 1 d .
Si1 Si -0.06173(8) 0.84410(4) 0.26286(4) 0.02441(15) Uani 1 1 d .
C1 C 0.3307(3) 1.01623(18) 0.05622(16) 0.0393(7) Uani 1 1 d .
C2 C 0.2603(3) 1.07604(16) 0.09589(17) 0.0349(7) Uani 1 1 d .
C3 C 0.3481(3) 1.13769(19) 0.1240(2) 0.0598(11) Uani 1 1 d .
C4 C 0.3413(3) 1.14824(16) 0.2070(2) 0.0530(9) Uani 1 1 d .
C5 C 0.2984(3) 1.07658(15) 0.24058(17) 0.0366(7) Uani 1 1 d .
C6 C 0.2660(3) 1.08282(18) 0.32164(18) 0.0511(10) Uani 1 1 d .
C7 C 0.0664(3) 1.12264(13) 0.18584(16) 0.0333(6) Uani 1 1 d .
C8 C -0.0615(3) 1.09924(13) 0.16145(16) 0.0320(6) Uani 1 1 d .
C9 C -0.0730(4) 1.03754(19) 0.37339(18) 0.0569(10) Uani 1 1 d .
C10 C -0.1423(3) 1.05981(18) 0.30432(19) 0.0491(8) Uani 1 1 d .
C11 C -0.2815(3) 1.0491(3) 0.3101(2) 0.0770(14) Uani 1 1 d .
C12 C -0.3369(3) 1.0491(2) 0.2341(3) 0.0725(13) Uani 1 1 d .
C13 C -0.2601(2) 0.99714(18) 0.1871(2) 0.0439(8) Uani 1 1 d .
C14 C -0.2874(3) 1.00324(19) 0.1059(2) 0.0522(10) Uani 1 1 d .
C15 C 0.2558(3) 0.86914(16) 0.37459(14) 0.0362(7) Uani 1 1 d .
C16 C 0.2653(3) 0.81516(14) 0.31083(13) 0.0275(6) Uani 1 1 d .
C17 C 0.3974(3) 0.78775(18) 0.30155(17) 0.0439(8) Uani 1 1 d .
C18 C 0.4696(3) 0.8486(2) 0.26607(18) 0.0502(9) Uani 1 1 d .
C19 C 0.3966(2) 0.87765(14) 0.19975(15) 0.0266(6) Uani 1 1 d .
C20 C 0.4482(3) 0.84652(17) 0.12849(16) 0.0396(7) Uani 1 1 d .
C21 C 0.1983(2) 0.77514(13) 0.16340(13) 0.0227(5) Uani 1 1 d .
C22 C 0.1481(2) 0.79815(14) 0.08873(13) 0.0250(6) Uani 1 1 d .
C23 C 0.0099(3) 0.98610(15) -0.01553(15) 0.0311(6) Uani 1 1 d .
C24 C 0.0537(2) 0.90811(13) -0.00226(12) 0.0233(5) Uani 1 1 d .
C25 C -0.0164(2) 0.85245(16) -0.04809(14) 0.0289(6) Uani 1 1 d .
C26 C -0.1392(2) 0.84168(17) -0.01074(14) 0.0307(6) Uani 1 1 d .
C27 C -0.1153(3) 0.82806(15) 0.07203(14) 0.0267(6) Uani 1 1 d .
C28 C -0.1216(3) 0.74608(16) 0.08930(16) 0.0428(8) Uani 1 1 d .
C29 C -0.1171(3) 0.83672(15) 0.36244(14) 0.0250(6) Uani 1 1 d .
C30 C -0.2383(3) 0.85281(18) 0.38107(17) 0.0405(8) Uani 1 1 d .
C31 C -0.0462(3) 0.80513(15) 0.41780(14) 0.0323(6) Uani 1 1 d .
C32 C -0.0932(3) 0.79173(18) 0.48762(15) 0.0419(8) Uani 1 1 d .
C33 C -0.2121(3) 0.80984(17) 0.50391(16) 0.0445(8) Uani 1 1 d .
C34 C -0.2850(3) 0.84087(18) 0.45089(18) 0.0469(8) Uani 1 1 d .
H1 H 0.095(2) 0.9622(16) 0.2896(16) 0.047(8) Uiso 1 1 d .
H1a H -0.015(3) 0.7693(14) 0.2567(13) 0.029 Uiso 1 1 d .
H1b H -0.183(2) 0.8314(14) 0.2279(14) 0.029 Uiso 1 1 d .
H1c H 0.2753 0.9755 0.0450 0.059 Uiso 1 1 calc R
H1d H 0.3977 0.9987 0.0874 0.059 Uiso 1 1 calc R
H1e H 0.3647 1.0359 0.0106 0.059 Uiso 1 1 calc R
H2 H 0.2005 1.0984 0.0608 0.042 Uiso 1 1 calc R
H3a H 0.4335 1.1252 0.1102 0.072 Uiso 1 1 calc R
H3b H 0.3266 1.1844 0.0996 0.072 Uiso 1 1 calc R
H4a H 0.4231 1.1616 0.2265 0.064 Uiso 1 1 calc R
H4b H 0.2830 1.1881 0.2190 0.064 Uiso 1 1 calc R
H5 H 0.3676 1.0408 0.2363 0.044 Uiso 1 1 calc R
H6a H 0.1977 1.1173 0.3277 0.077 Uiso 1 1 calc R
H6b H 0.3375 1.1006 0.3489 0.077 Uiso 1 1 calc R
H6c H 0.2420 1.0346 0.3404 0.077 Uiso 1 1 calc R
H7a H 0.0633 1.1402 0.2371 0.040 Uiso 1 1 calc R
H7b H 0.0956 1.1635 0.1547 0.040 Uiso 1 1 calc R
H8a H -0.0625 1.0889 0.1082 0.038 Uiso 1 1 calc R
H8b H -0.1220 1.1383 0.1720 0.038 Uiso 1 1 calc R
H9a H -0.0792 0.9844 0.3801 0.085 Uiso 1 1 calc R
H9b H -0.1088 1.0625 0.4158 0.085 Uiso 1 1 calc R
H9c H 0.0135 1.0514 0.3686 0.085 Uiso 1 1 calc R
H10 H -0.1286 1.1137 0.2981 0.059 Uiso 1 1 calc R
H11a H -0.2995 1.0020 0.3348 0.092 Uiso 1 1 calc R
H11b H -0.3178 1.0892 0.3396 0.092 Uiso 1 1 calc R
H12a H -0.3353 1.0991 0.2132 0.087 Uiso 1 1 calc R
H12b H -0.4231 1.0321 0.2359 0.087 Uiso 1 1 calc R
H13 H -0.2802 0.9459 0.2025 0.053 Uiso 1 1 calc R
H14a H -0.2776 1.0543 0.0903 0.078 Uiso 1 1 calc R
H14b H -0.3718 0.9873 0.0965 0.078 Uiso 1 1 calc R
H14c H -0.2303 0.9721 0.0785 0.078 Uiso 1 1 calc R
H15a H 0.2730 0.8435 0.4206 0.054 Uiso 1 1 calc R
H15b H 0.1727 0.8897 0.3762 0.054 Uiso 1 1 calc R
H15c H 0.3154 0.9088 0.3678 0.054 Uiso 1 1 calc R
H16 H 0.2095 0.7726 0.3197 0.033 Uiso 1 1 calc R
H17a H 0.4332 0.7753 0.3498 0.053 Uiso 1 1 calc R
H17b H 0.3989 0.7434 0.2704 0.053 Uiso 1 1 calc R
H18a H 0.5504 0.8300 0.2498 0.060 Uiso 1 1 calc R
H18b H 0.4834 0.8887 0.3017 0.060 Uiso 1 1 calc R
H19 H 0.4067 0.9321 0.1983 0.032 Uiso 1 1 calc R
H20a H 0.4484 0.7929 0.1309 0.059 Uiso 1 1 calc R
H20b H 0.5323 0.8642 0.1215 0.059 Uiso 1 1 calc R
H20c H 0.3971 0.8625 0.0874 0.059 Uiso 1 1 calc R
H21a H 0.2749 0.7467 0.1568 0.027 Uiso 1 1 calc R
H21b H 0.1378 0.7434 0.1886 0.027 Uiso 1 1 calc R
H22a H 0.1089 0.7553 0.0652 0.030 Uiso 1 1 calc R
H22b H 0.2173 0.8138 0.0573 0.030 Uiso 1 1 calc R
H23a H 0.0285 1.0003 -0.0660 0.047 Uiso 1 1 calc R
H23b H 0.0519 1.0194 0.0183 0.047 Uiso 1 1 calc R
H23c H -0.0789 0.9888 -0.0074 0.047 Uiso 1 1 calc R
H24 H 0.1426 0.9051 -0.0154 0.028 Uiso 1 1 calc R
H25a H -0.0282 0.8710 -0.0985 0.035 Uiso 1 1 calc R
H25b H 0.0290 0.8055 -0.0504 0.035 Uiso 1 1 calc R
H26a H -0.1825 0.7992 -0.0324 0.037 Uiso 1 1 calc R
H26b H -0.1909 0.8858 -0.0173 0.037 Uiso 1 1 calc R
H27 H -0.1818 0.8531 0.1003 0.032 Uiso 1 1 calc R
H28a H -0.2068 0.7293 0.0855 0.064 Uiso 1 1 calc R
H28b H -0.0914 0.7375 0.1391 0.064 Uiso 1 1 calc R
H28c H -0.0707 0.7190 0.0543 0.064 Uiso 1 1 calc R
H30 H -0.2909 0.8727 0.3447 0.049 Uiso 1 1 calc R
H31 H 0.0366 0.7924 0.4076 0.039 Uiso 1 1 calc R
H32 H -0.0425 0.7700 0.5239 0.050 Uiso 1 1 calc R
H33 H -0.2439 0.8010 0.5515 0.053 Uiso 1 1 calc R
H34 H -0.3673 0.8541 0.4619 0.056 Uiso 1 1 calc R

loop_
_atom_site_aniso_label
_atom_site_aniso_U_11
_atom_site_aniso_U_22
_atom_site_aniso_U_33
_atom_site_aniso_U_23
_atom_site_aniso_U_13
_atom_site_aniso_U_12
Ru1 0.01551(8) 0.01095(8) 0.01477(8) -0.00169(7) -0.00023(8) 0.00094(8)
P1 0.0161(3) 0.0115(3) 0.0357(4) -0.0013(2) -0.0049(3) -0.0015(3)
P2 0.0175(3) 0.0201(3) 0.0414(4) -0.0029(3) 0.0063(3) 0.0046(3)
P3 0.0227(3) 0.0136(3) 0.0166(3) -0.0021(2) -0.0053(2) 0.0045(3)
P4 0.0203(3) 0.0142(3) 0.0150(3) -0.0004(2) -0.0044(2) -0.0010(2)
Si1 0.0320(4) 0.0239(4) 0.0173(3) 0.0026(3) 0.0026(3) -0.0075(4)
C1 0.0281(15) 0.051(2) 0.0391(17) 0.0115(14) 0.0057(13) -0.0102(15)
C2 0.0231(13) 0.0307(16) 0.0510(17) 0.0159(14) -0.0017(13) -0.0055(13)
C3 0.050(2) 0.0336(18) 0.096(3) 0.0139(19) 0.009(2) -0.0251(18)
C4 0.0373(16) 0.0261(15) 0.095(3) 0.0012(19) -0.019(2) -0.0167(14)
C5 0.0265(14) 0.0209(14) 0.0623(19) -0.0094(13) -0.0160(14) -0.0020(13)
C6 0.058(2) 0.039(2) 0.057(2) -0.0227(16) -0.0269(17) -0.0028(17)
C7 0.0295(13) 0.0114(11) 0.0590(18) -0.0011(11) -0.0025(15) 0.0012(13)
C8 0.0226(13) 0.0167(12) 0.0568(18) 0.0013(12) -0.0019(14) 0.0080(13)
C9 0.079(3) 0.0468(19) 0.0448(18) -0.0215(15) 0.024(2) 0.001(2)
C10 0.0503(18) 0.0351(16) 0.062(2) -0.0157(18) 0.0240(17) 0.0132(16)
C11 0.051(2) 0.089(3) 0.092(3) -0.013(3) 0.039(2) 0.023(2)
C12 0.0243(16) 0.074(3) 0.120(4) 0.000(3) 0.024(2) 0.018(2)
C13 0.0153(12) 0.0392(17) 0.077(3) 0.0040(16) 0.0050(14) -0.0008(13)
C14 0.0186(14) 0.042(2) 0.096(3) 0.0061(19) -0.0133(17) -0.0005(15)
C15 0.0537(19) 0.0340(17) 0.0208(13) 0.0004(12) -0.0120(13) 0.0015(15)
C16 0.0380(15) 0.0220(13) 0.0225(13) 0.0028(10) -0.0069(11) 0.0058(12)
C17 0.0482(18) 0.0515(19) 0.0320(15) 0.0069(15) -0.0125(14) 0.0261(16)
C18 0.0249(15) 0.077(3) 0.0484(19) -0.0003(18) -0.0101(14) 0.0122(17)
C19 0.0215(12) 0.0245(13) 0.0337(14) -0.0024(12) -0.0041(11) 0.0053(10)
C20 0.0342(17) 0.0387(17) 0.0460(17) -0.0093(14) 0.0139(15) 0.0032(15)
C21 0.0292(14) 0.0151(12) 0.0239(12) -0.0047(10) -0.0035(11) 0.0060(11)
C22 0.0365(15) 0.0191(13) 0.0193(12) -0.0072(10) -0.0053(11) 0.0081(12)
C23 0.0363(15) 0.0282(15) 0.0287(14) 0.0111(12) -0.0084(12) -0.0042(13)
C24 0.0255(13) 0.0293(13) 0.0151(10) 0.0018(9) -0.0020(11) -0.0030(12)
C25 0.0326(14) 0.0348(16) 0.0192(12) -0.0011(11) -0.0079(11) -0.0019(13)
C26 0.0307(15) 0.0384(16) 0.0230(13) -0.0016(12) -0.0113(12) -0.0120(13)
C27 0.0297(14) 0.0265(14) 0.0240(13) 0.0009(11) -0.0032(11) -0.0131(12)
C28 0.067(2) 0.0308(16) 0.0308(15) 0.0021(13) -0.0130(15) -0.0259(16)
C29 0.0285(14) 0.0249(14) 0.0216(13) 0.0035(11) 0.0029(11) -0.0037(12)
C30 0.0302(15) 0.051(2) 0.0404(17) 0.0102(15) 0.0019(14) -0.0032(15)
C31 0.0351(17) 0.0366(15) 0.0252(13) 0.0047(12) 0.0018(12) -0.0024(14)
C32 0.053(2) 0.0479(19) 0.0245(14) 0.0083(13) -0.0015(14) -0.0072(17)
C33 0.066(2) 0.0408(18) 0.0263(15) -0.0040(14) 0.0177(16) -0.0113(18)
C34 0.0437(19) 0.047(2) 0.050(2) 0.0020(16) 0.0229(16) -0.0020(17)

loop_
_atom_type_symbol
_atom_type_description
_atom_type_scat_dispersion_real
_atom_type_scat_dispersion_imag
_atom_type_scat_source
C C 0.0033 0.0016 'International Tables Vol C Tables 4.2.6.8 and 6.1.1.4'
H H 0.0000 0.0000 'International Tables Vol C Tables 4.2.6.8 and 6.1.1.4'
P P 0.1023 0.0942 'International Tables Vol C Tables 4.2.6.8 and 6.1.1.4'
Ru Ru -1.2594 0.8363 'International Tables Vol C Tables 4.2.6.8 and 6.1.1.4'
Si Si 0.0817 0.0704 'International Tables Vol C Tables 4.2.6.8 and 6.1.1.4'

loop_
_geom_angle_atom_site_label_1
_geom_angle_atom_site_label_2
_geom_angle_atom_site_label_3
_geom_angle
P1 Ru1 P4 107.35(2)
P1 Ru1 Si1 164.14(2)
P1 Ru1 H1 82.0(10)
P2 Ru1 P1 82.77(2)
P2 Ru1 P4 103.78(2)
P2 Ru1 Si1 87.58(3)
P2 Ru1 H1 84.5(10)
P3 Ru1 P1 99.63(2)
P3 Ru1 P2 169.92(3)
P3 Ru1 P4 84.94(2)
P3 Ru1 Si1 87.83(3)
P3 Ru1 H1 86.1(10)
P4 Ru1 Si1 87.12(2)
P4 Ru1 H1 168.0(10)
Si1 Ru1 H1 84.6(10)
C2 P1 Ru1 132.72(10)
C5 P1 Ru1 120.01(10)
C5 P1 C2 91.55(14)
C7 P1 Ru1 108.61(9)
C7 P1 C2 97.92(13)
C7 P1 C5 100.23(13)
C8 P2 Ru1 108.44(9)
C8 P2 C10 98.86(14)
C8 P2 C13 102.45(14)
C10 P2 Ru1 121.31(11)
C13 P2 Ru1 127.41(11)
C13 P2 C10 93.70(15)
C16 P3 Ru1 121.13(9)
C16 P3 C19 92.97(12)
C19 P3 Ru1 126.65(8)
C21 P3 Ru1 107.70(8)
C21 P3 C16 101.56(11)
C21 P3 C19 103.15(12)
C22 P4 Ru1 107.86(8)
C22 P4 C24 96.42(11)
C22 P4 C27 103.21(12)
C24 P4 Ru1 129.54(8)
C27 P4 Ru1 122.55(9)
C27 P4 C24 92.20(11)
Ru1 Si1 H1a 114.3(10)
Ru1 Si1 H1b 115.9(10)
C29 Si1 Ru1 129.56(9)
C29 Si1 H1a 96.8(10)
C29 Si1 H1b 96.7(10)
H1a Si1 H1b 97.6(14)
C2 C1 H1c 109.5
C2 C1 H1d 109.5
C2 C1 H1e 109.5
H1d C1 H1c 109.5
H1d C1 H1e 109.5
H1e C1 H1c 109.5
P1 C2 H2 108.4
C1 C2 P1 114.8(2)
C1 C2 C3 111.3(3)
C1 C2 H2 108.4
C3 C2 P1 105.2(2)
C3 C2 H2 108.4
C2 C3 H3a 109.0
C2 C3 H3b 109.0
C4 C3 C2 112.7(3)
C4 C3 H3a 109.0
C4 C3 H3b 109.0
H3a C3 H3b 107.8
C3 C4 H4a 110.1
C3 C4 H4b 110.1
C5 C4 C3 107.9(3)
C5 C4 H4a 110.1
C5 C4 H4b 110.1
H4a C4 H4b 108.4
P1 C5 H5 107.3
C4 C5 P1 104.5(2)
C4 C5 C6 113.6(3)
C4 C5 H5 107.3
C6 C5 P1 116.3(2)
C6 C5 H5 107.3
C5 C6 H6a 109.5
C5 C6 H6b 109.5
C5 C6 H6c 109.5
H6a C6 H6b 109.5
H6a C6 H6c 109.5
H6b C6 H6c 109.5
P1 C7 H7a 109.7
P1 C7 H7b 109.7
C8 C7 P1 110.03(17)
C8 C7 H7a 109.7
C8 C7 H7b 109.7
H7a C7 H7b 108.2
P2 C8 H8a 110.5
P2 C8 H8b 110.5
C7 C8 P2 106.06(18)
C7 C8 H8a 110.5
C7 C8 H8b 110.5
H8a C8 H8b 108.7
C10 C9 H9a 109.5
C10 C9 H9b 109.5
C10 C9 H9c 109.5
H9a C9 H9b 109.5
H9a C9 H9c 109.5
H9b C9 H9c 109.5
P2 C10 H10 106.3
C9 C10 P2 118.6(2)
C9 C10 C11 113.5(3)
C9 C10 H10 106.3
C11 C10 P2 104.9(3)
C11 C10 H10 106.3
C10 C11 H11a 109.8
C10 C11 H11b 109.8
C12 C11 C10 109.3(3)
C12 C11 H11a 109.8
C12 C11 H11b 109.8
H11a C11 H11b 108.3
C11 C12 C13 107.3(3)
C11 C12 H12a 110.2
C11 C12 H12b 110.2
C13 C12 H12a 110.2
C13 C12 H12b 110.2
H12a C12 H12b 108.5
P2 C13 H13 107.5
C12 C13 P2 105.0(2)
C12 C13 H13 107.5
C14 C13 P2 115.5(2)
C14 C13 C12 113.4(3)
C14 C13 H13 107.5
C13 C14 H14a 109.5
C13 C14 H14b 109.5
C13 C14 H14c 109.5
H14a C14 H14b 109.5
H14a C14 H14c 109.5
H14b C14 H14c 109.5
C16 C15 H15a 109.5
C16 C15 H15b 109.5
C16 C15 H15c 109.5
H15a C15 H15b 109.5
H15a C15 H15c 109.5
H15b C15 H15c 109.5
P3 C16 H16 109.6
C15 C16 P3 113.43(19)
C15 C16 H16 109.6
C17 C16 P3 103.39(18)
C17 C16 C15 111.0(2)
C17 C16 H16 109.6
C16 C17 H17a 110.3
C16 C17 H17b 110.3
C18 C17 C16 107.3(2)
C18 C17 H17a 110.3
C18 C17 H17b 110.3
H17a C17 H17b 108.5
C17 C18 C19 108.8(2)
C17 C18 H18a 109.9
C17 C18 H18b 109.9
C19 C18 H18a 109.9
C19 C18 H18b 109.9
H18a C18 H18b 108.3
P3 C19 H19 107.8
C18 C19 P3 106.03(19)
C18 C19 H19 107.8
C20 C19 P3 116.51(19)
C20 C19 C18 110.6(2)
C20 C19 H19 107.8
C19 C20 H20a 109.5
C19 C20 H20b 109.5
C19 C20 H20c 109.5
H20a C20 H20b 109.5
H20a C20 H20c 109.5
H20b C20 H20c 109.5
P3 C21 H21a 109.7
P3 C21 H21b 109.7
C22 C21 P3 109.91(16)
C22 C21 H21a 109.7
C22 C21 H21b 109.7
H21a C21 H21b 108.2
P4 C22 H22a 109.0
P4 C22 H22b 109.0
C21 C22 P4 112.97(16)
C21 C22 H22a 109.0
C21 C22 H22b 109.0
H22a C22 H22b 107.8
C24 C23 H23a 109.5
C24 C23 H23b 109.5
C24 C23 H23c 109.5
H23a C23 H23b 109.5
H23a C23 H23c 109.5
H23b C23 H23c 109.5
P4 C24 H24 108.5
C23 C24 P4 114.77(18)
C23 C24 C25 112.3(2)
C23 C24 H24 108.5
C25 C24 P4 104.00(17)
C25 C24 H24 108.5
C24 C25 H25a 110.5
C24 C25 H25b 110.5
C26 C25 C24 106.4(2)
C26 C25 H25a 110.5
C26 C25 H25b 110.5
H25a C25 H25b 108.6
C25 C26 C27 108.2(2)
C25 C26 H26a 110.1
C25 C26 H26b 110.1
C27 C26 H26a 110.1
C27 C26 H26b 110.1
H26a C26 H26b 108.4
P4 C27 H27 107.9
C26 C27 P4 106.69(17)
C26 C27 H27 107.9
C28 C27 P4 115.7(2)
C28 C27 C26 110.5(2)
C28 C27 H27 107.9
C27 C28 H28a 109.5
C27 C28 H28b 109.5
C27 C28 H28c 109.5
H28a C28 H28b 109.5
H28a C28 H28c 109.5
H28b C28 H28c 109.5
C30 C29 Si1 120.9(2)
C30 C29 C31 115.7(3)
C31 C29 Si1 122.7(2)
C29 C30 H30 118.7
C34 C30 C29 122.5(3)
C34 C30 H30 118.7
C29 C31 H31 119.0
C32 C31 C29 122.1(3)
C32 C31 H31 119.0
C31 C32 H32 119.9
C33 C32 C31 120.2(3)
C33 C32 H32 119.9
C32 C33 C34 119.5(3)
C32 C33 H33 120.2
C34 C33 H33 120.2
C30 C34 H34 120.0
C33 C34 C30 119.9(3)
C33 C34 H34 120.0

loop_
_geom_bond_atom_site_label_1
_geom_bond_atom_site_label_2
_geom_bond_distance
Ru1 Si1 2.4240(7)
Ru1 H1 1.63(3)
P1 Ru1 2.3447(6)
P2 Ru1 2.3077(6)
P3 Ru1 2.2999(6)
P4 Ru1 2.3511(6)
Si1 H1a 1.46(3)
Si1 H1b 1.49(3)
C1 H1c 0.9800
C1 H1d 0.9800
C1 H1e 0.9800
C2 P1 1.874(3)
C2 C1 1.518(4)
C2 C3 1.564(4)
C2 H2 1.0000
C3 C4 1.530(6)
C3 H3a 0.9900
C3 H3b 0.9900
C4 C5 1.518(4)
C4 H4a 0.9900
C4 H4b 0.9900
C5 P1 1.860(3)
C5 C6 1.527(4)
C5 H5 1.0000
C6 H6a 0.9800
C6 H6b 0.9800
C6 H6c 0.9800
C7 P1 1.849(3)
C7 H7a 0.9900
C7 H7b 0.9900
C8 P2 1.848(3)
C8 C7 1.523(4)
C8 H8a 0.9900
C8 H8b 0.9900
C9 H9a 0.9800
C9 H9b 0.9800
C9 H9c 0.9800
C10 P2 1.900(3)
C10 C9 1.525(5)
C10 C11 1.533(5)
C10 H10 1.0000
C11 C12 1.515(6)
C11 H11a 0.9900
C11 H11b 0.9900
C12 C13 1.527(5)
C12 H12a 0.9900
C12 H12b 0.9900
C13 P2 1.864(3)
C13 C14 1.516(5)
C13 H13 1.0000
C14 H14a 0.9800
C14 H14b 0.9800
C14 H14c 0.9800
C15 H15a 0.9800
C15 H15b 0.9800
C15 H15c 0.9800
C16 P3 1.873(2)
C16 C15 1.529(4)
C16 H16 1.0000
C17 C16 1.532(4)
C17 H17a 0.9900
C17 H17b 0.9900
C18 C17 1.507(5)
C18 H18a 0.9900
C18 H18b 0.9900
C19 P3 1.894(2)
C19 C18 1.543(4)
C19 C20 1.528(4)
C19 H19 1.0000
C20 H20a 0.9800
C20 H20b 0.9800
C20 H20c 0.9800
C21 P3 1.851(2)
C21 C22 1.528(3)
C21 H21a 0.9900
C21 H21b 0.9900
C22 P4 1.870(2)
C22 H22a 0.9900
C22 H22b 0.9900
C23 H23a 0.9800
C23 H23b 0.9800
C23 H23c 0.9800
C24 P4 1.887(2)
C24 C23 1.520(3)
C24 H24 1.0000
C25 C24 1.522(3)
C25 H25a 0.9900
C25 H25b 0.9900
C26 C25 1.514(4)
C26 H26a 0.9900
C26 H26b 0.9900
C27 P4 1.879(3)
C27 C26 1.554(3)
C27 C28 1.530(4)
C27 H27 1.0000
C28 H28a 0.9800
C28 H28b 0.9800
C28 H28c 0.9800
C29 Si1 1.921(3)
C29 C30 1.394(4)
C29 C31 1.397(4)
C30 H30 0.9500
C31 C32 1.396(4)
C31 H31 0.9500
C32 C33 1.370(5)
C32 H32 0.9500
C33 C34 1.375(5)
C33 H33 0.9500
C34 C30 1.391(4)
C34 H34 0.9500

loop_
_geom_torsion_atom_site_label_1
_geom_torsion_atom_site_label_2
_geom_torsion_atom_site_label_3
_geom_torsion_atom_site_label_4
_geom_torsion
P1 Ru1 Si1 C29 -19.89(17)
P1 C2 C3 C4 3.6(3)
P2 Ru1 Si1 C29 -72.28(12)
P2 C8 C7 P1 51.7(2)
P2 C10 C11 C12 -31.1(4)
P3 Ru1 Si1 C29 98.74(12)
P3 C19 C18 C17 26.0(3)
P3 C21 C22 P4 -41.8(2)
P4 Ru1 Si1 C29 -176.22(12)
P4 C27 C26 C25 26.7(3)
Si1 C29 C30 C34 173.2(2)
Si1 C29 C31 C32 -171.8(2)
C1 C2 P1 Ru1 -36.3(3)
C1 C2 P1 C5 98.6(2)
C1 C2 P1 C7 -160.9(2)
C1 C2 C3 C4 -121.4(3)
C2 P1 Ru1 P2 -117.49(13)
C2 P1 Ru1 P3 72.41(13)
C2 P1 Ru1 P4 -15.26(13)
C2 P1 Ru1 Si1 -170.41(14)
C2 C3 C4 C5 25.2(4)
C3 C2 P1 Ru1 -159.13(17)
C3 C2 P1 C5 -24.2(2)
C3 C2 P1 C7 76.3(2)
C3 C4 C5 P1 -42.2(3)
C3 C4 C5 C6 -170.0(3)
C4 C5 P1 Ru1 -178.01(18)
C4 C5 P1 C2 38.9(2)
C4 C5 P1 C7 -59.4(2)
C5 P1 Ru1 P2 117.35(12)
C5 P1 Ru1 P3 -52.75(12)
C5 P1 Ru1 P4 -140.42(11)
C5 P1 Ru1 Si1 64.43(15)
C6 C5 P1 Ru1 -52.0(3)
C6 C5 P1 C2 165.0(2)
C6 C5 P1 C7 66.6(2)
C7 P1 Ru1 P2 3.10(10)
C7 P1 Ru1 P3 -167.00(10)
C7 P1 Ru1 P4 105.33(10)
C7 P1 Ru1 Si1 -49.83(14)
C7 C8 P2 Ru1 -48.48(19)
C7 C8 P2 C10 78.9(2)
C7 C8 P2 C13 174.67(19)
C8 P2 Ru1 P1 22.01(10)
C8 P2 Ru1 P3 126.43(16)
C8 P2 Ru1 P4 -84.16(10)
C8 P2 Ru1 Si1 -170.60(10)
C8 C7 P1 Ru1 -34.0(2)
C8 C7 P1 C2 106.3(2)
C8 C7 P1 C5 -160.6(2)
C9 C10 P2 Ru1 -4.8(3)
C9 C10 P2 C8 -122.8(3)
C9 C10 P2 C13 134.0(3)
C9 C10 C11 C12 -162.2(3)
C10 P2 Ru1 P1 -91.13(13)
C10 P2 Ru1 P3 13.3(2)
C10 P2 Ru1 P4 162.70(13)
C10 P2 Ru1 Si1 76.26(13)
C10 C11 C12 C13 48.3(5)
C11 C10 P2 Ru1 -132.7(2)
C11 C10 P2 C8 109.3(3)
C11 C10 P2 C13 6.0(3)
C11 C12 C13 P2 -40.9(4)
C11 C12 C13 C14 -167.9(3)
C12 C13 P2 Ru1 154.5(2)
C12 C13 P2 C8 -80.3(3)
C12 C13 P2 C10 19.6(3)
C13 P2 Ru1 P1 144.77(15)
C13 P2 Ru1 P3 -110.81(19)
C13 P2 Ru1 P4 38.61(15)
C13 P2 Ru1 Si1 -47.83(15)
C14 C13 P2 Ru1 -79.9(3)
C14 C13 P2 C8 45.4(3)
C14 C13 P2 C10 145.3(3)
C15 C16 P3 Ru1 -42.7(3)
C15 C16 P3 C19 94.2(2)
C15 C16 P3 C21 -161.8(2)
C16 P3 Ru1 P1 113.91(11)
C16 P3 Ru1 P2 10.94(19)
C16 P3 Ru1 P4 -139.31(11)
C16 P3 Ru1 Si1 -52.01(11)
C17 C16 P3 Ru1 -163.02(15)
C17 C16 P3 C19 -26.2(2)
C17 C16 P3 C21 77.9(2)
C18 C17 C16 P3 46.1(3)
C18 C17 C16 C15 -75.9(3)
C18 C19 P3 Ru1 133.94(18)
C18 C19 P3 C16 0.8(2)
C18 C19 P3 C21 -101.8(2)
C19 P3 Ru1 P1 -7.74(11)
C19 P3 Ru1 P2 -110.70(17)
C19 P3 Ru1 P4 99.04(11)
C19 P3 Ru1 Si1 -173.66(11)
C19 C18 C17 C16 -48.0(3)
C20 C19 P3 Ru1 -102.5(2)
C20 C19 P3 C16 124.3(2)
C20 C19 P3 C21 21.7(2)
C20 C19 C18 C17 -101.2(3)
C21 P3 Ru1 P1 -130.09(9)
C21 P3 Ru1 P2 126.95(15)
C21 P3 Ru1 P4 -23.31(9)
C21 P3 Ru1 Si1 63.99(9)
C21 C22 P4 Ru1 21.9(2)
C21 C22 P4 C24 157.1(2)
C21 C22 P4 C27 -109.1(2)
C22 P4 Ru1 P1 102.15(9)
C22 P4 Ru1 P2 -171.25(9)
C22 P4 Ru1 P3 3.62(9)
C22 P4 Ru1 Si1 -84.46(9)
C22 C21 P3 Ru1 43.4(2)
C22 C21 P3 C16 171.67(19)
C22 C21 P3 C19 -92.5(2)
C23 C24 P4 Ru1 -40.7(2)
C23 C24 P4 C22 -160.2(2)
C23 C24 P4 C27 96.2(2)
C24 P4 Ru1 P1 -12.59(12)
C24 P4 Ru1 P2 74.01(11)
C24 P4 Ru1 P3 -111.12(11)
C24 P4 Ru1 Si1 160.81(11)
C25 C24 P4 Ru1 -163.72(13)
C25 C24 P4 C22 76.73(19)
C25 C24 P4 C27 -26.83(19)
C26 C25 C24 P4 47.1(2)
C26 C25 C24 C23 -77.6(3)
C26 C27 P4 Ru1 141.78(16)
C26 C27 P4 C22 -96.6(2)
C26 C27 P4 C24 0.5(2)
C27 P4 Ru1 P1 -138.48(10)
C27 P4 Ru1 P2 -51.87(11)
C27 P4 Ru1 P3 122.99(11)
C27 P4 Ru1 Si1 34.92(11)
C27 C26 C25 C24 -48.8(3)
C28 C27 P4 Ru1 -94.9(2)
C28 C27 P4 C22 26.6(2)
C28 C27 P4 C24 123.8(2)
C28 C27 C26 C25 -99.7(3)
C29 C31 C32 C33 -0.3(5)
C30 C29 Si1 Ru1 105.6(2)
C30 C29 C31 C32 -1.0(4)
C31 C29 Si1 Ru1 -84.1(3)
C31 C29 C30 C34 2.3(5)
C31 C32 C33 C34 0.4(5)
C32 C33 C34 C30 0.8(5)
C33 C34 C30 C29 -2.2(5)
